data_4328002
loop_
_publ_author_name
'Jeffrey A. Bertke'
'Allen G. Oliver'
'Kenneth W. Henderson'

_publ_section_title
;
 Effects of the Alkali-Metal Cation Size on Molecular and Extended
 Structures: Formation of Coordination Polymers and Hybrid Materials in
 the Homologous Series [(4-Et-C6H4OM).(diox)n], M = Li, Na, K, Rb, Cs
;
_journal_name_full 'Inorganic Chemistry'
_journal_page_first 1020
_journal_page_last 1027
_journal_paper_doi 10.1021/ic202158m
_journal_volume 51
_journal_year 2012
_chemical_formula_sum 'C28 H30 Cs3 O5'
_chemical_formula_weight 845.25
_chemical_name_systematic
; 
 ? 
;
_space_group_IT_number 62
_symmetry_cell_setting orthorhombic
_symmetry_space_group_name_Hall '-P 2ac 2n'
_symmetry_space_group_name_H-M 'P n m a'
_atom_sites_solution_hydrogens geom
_atom_sites_solution_primary direct
_atom_sites_solution_secondary difmap
_audit_creation_method SHELXL-97
_cell_angle_alpha 90.00
_cell_angle_beta 90.00
_cell_angle_gamma 90.00
_cell_formula_units_Z 4
_cell_length_a 7.8905(3)
_cell_length_b 19.0010(7)
_cell_length_c 21.1957(9)
_cell_measurement_reflns_used 3984
_cell_measurement_temperature 100(2)
_cell_measurement_theta_max 68.25
_cell_measurement_theta_min 3.12
_cell_volume 3177.8(2)
_computing_structure_refinement 'SHELXL-97 (Sheldrick, 2008)'
_computing_structure_solution 'SHELXS-97 (Sheldrick, 2008)'
_diffrn_ambient_temperature 100(2)
_diffrn_detector_area_resol_mean 8.33
_diffrn_measured_fraction_theta_full 0.978
_diffrn_measured_fraction_theta_max 0.978
_diffrn_measurement_device_type 'Bruker APEX detector'
_diffrn_measurement_method 'combination of omega and phi-scans'
_diffrn_radiation_monochromator graphite
_diffrn_radiation_source 'fine-focus sealed tube'
_diffrn_radiation_type CuK\a
_diffrn_radiation_wavelength 1.54178
_diffrn_reflns_av_R_equivalents 0.0689
_diffrn_reflns_av_sigmaI/netI 0.0539
_diffrn_reflns_limit_h_max 7
_diffrn_reflns_limit_h_min -9
_diffrn_reflns_limit_k_max 19
_diffrn_reflns_limit_k_min -22
_diffrn_reflns_limit_l_max 25
_diffrn_reflns_limit_l_min -20
_diffrn_reflns_number 15495
_diffrn_reflns_theta_full 69.45
_diffrn_reflns_theta_max 69.45
_diffrn_reflns_theta_min 3.12
_exptl_absorpt_coefficient_mu 26.944
_exptl_absorpt_correction_T_max 0.2218
_exptl_absorpt_correction_T_min 0.0438
_exptl_absorpt_correction_type multi-scan
_exptl_absorpt_process_details SADABS
_exptl_crystal_colour colorless
_exptl_crystal_density_diffrn 1.767
_exptl_crystal_description plate
_exptl_crystal_F_000 1612
_exptl_crystal_size_max 0.31
_exptl_crystal_size_mid 0.20
_exptl_crystal_size_min 0.08
_refine_diff_density_max 1.977
_refine_diff_density_min -0.901
_refine_diff_density_rms 0.182
_refine_ls_extinction_method none
_refine_ls_goodness_of_fit_ref 1.024
_refine_ls_hydrogen_treatment constr
_refine_ls_matrix_type full
_refine_ls_number_parameters 185
_refine_ls_number_reflns 3010
_refine_ls_number_restraints 0
_refine_ls_restrained_S_all 1.024
_refine_ls_R_factor_all 0.0601
_refine_ls_R_factor_gt 0.0439
_refine_ls_shift/su_max 0.002
_refine_ls_shift/su_mean 0.000
_refine_ls_structure_factor_coef Fsqd
_refine_ls_weighting_details 'calc w=1/[\s^2^(Fo^2^)+(0.0680P)^2^+3.1706P] where P=(Fo^2^+2Fc^2^)/3'
_refine_ls_weighting_scheme calc
_refine_ls_wR_factor_gt 0.1079
_refine_ls_wR_factor_ref 0.1168
_reflns_number_gt 2397
_reflns_number_total 3010
_reflns_threshold_expression >2sigma(I)
_cod_data_source_file ic202158m_046.cif
_cod_data_source_block jab046
_cod_database_code 4328002

loop_
_symmetry_equiv_pos_as_xyz
'x, y, z'
'-x+1/2, -y, z+1/2'
'-x, y+1/2, -z'
'x+1/2, -y+1/2, -z+1/2'
'-x, -y, -z'
'x-1/2, y, -z-1/2'
'x, -y-1/2, z'
'-x-1/2, y-1/2, z-1/2'

loop_
_atom_site_label
_atom_site_type_symbol
_atom_site_fract_x
_atom_site_fract_y
_atom_site_fract_z
_atom_site_U_iso_or_equiv
_atom_site_adp_type
_atom_site_occupancy
_atom_site_symmetry_multiplicity
_atom_site_calc_flag
_atom_site_refinement_flags
Cs1A Cs -0.33673(5) 0.09726(2) 0.65733(2) 0.02570(16) Uani 1 1 d .
Cs2A Cs 0.03686(7) 0.2500 0.72696(3) 0.02043(17) Uani 1 2 d S
O1A O -0.2633(9) 0.2500 0.6431(3) 0.0301(16) Uani 1 2 d S
O2A O -0.6735(5) 0.1393(2) 0.7130(2) 0.0262(11) Uani 1 1 d .
O3A O -0.3484(7) 0.0079(3) 0.5356(3) 0.0424(14) Uani 1 1 d .
C1A C -0.3099(13) 0.2500 0.5835(5) 0.029(2) Uani 1 2 d S
C2A C -0.4810(12) 0.2500 0.5622(6) 0.031(2) Uani 1 2 d S
H2A H -0.5674 0.2500 0.5934 0.038 Uiso 1 2 calc SR
C3A C -0.5306(15) 0.2500 0.5010(6) 0.041(3) Uani 1 2 d S
H3A H -0.6478 0.2500 0.4908 0.049 Uiso 1 2 calc SR
C4A C -0.4086(16) 0.2500 0.4528(6) 0.044(3) Uani 1 2 d S
C5A C -0.2399(15) 0.2500 0.4704(5) 0.035(3) Uani 1 2 d S
H5A H -0.1552 0.2500 0.4386 0.042 Uiso 1 2 calc SR
C6A C -0.1908(12) 0.2500 0.5334(5) 0.027(2) Uani 1 2 d S
H6A H -0.0734 0.2500 0.5432 0.033 Uiso 1 2 calc SR
C7A C -0.458(2) 0.2301(7) 0.3833(9) 0.047(5) Uani 0.50 1 d P
C8A C -0.384(3) 0.2163(10) 0.3383(9) 0.063(6) Uani 0.50 1 d P
C9A C -0.7463(9) 0.0848(4) 0.6872(4) 0.0282(16) Uani 1 1 d .
C10A C -0.7209(11) 0.0156(4) 0.7097(4) 0.0379(19) Uani 1 1 d .
H10A H -0.6454 0.0077 0.7439 0.045 Uiso 1 1 calc R
C11A C -0.8064(11) -0.0420(4) 0.6821(5) 0.047(2) Uani 1 1 d .
H11A H -0.7864 -0.0880 0.6979 0.057 Uiso 1 1 calc R
C12A C -0.9192(10) -0.0328(5) 0.6324(5) 0.049(2) Uani 1 1 d .
C13A C -0.9402(10) 0.0344(5) 0.6083(4) 0.044(2) Uani 1 1 d .
H13A H -1.0126 0.0412 0.5730 0.053 Uiso 1 1 calc R
C14A C -0.8591(9) 0.0913(4) 0.6341(4) 0.0352(19) Uani 1 1 d .
H14A H -0.8779 0.1365 0.6163 0.042 Uiso 1 1 calc R
C15A C -1.0066(13) -0.0979(6) 0.6039(7) 0.085(5) Uani 1 1 d .
H15A H -1.0710 -0.0835 0.5659 0.103 Uiso 1 1 calc R
H15B H -0.9190 -0.1321 0.5904 0.103 Uiso 1 1 calc R
C16A C -1.1263(18) -0.1336(6) 0.6499(7) 0.107(5) Uani 1 1 d .
H16A H -1.0624 -0.1499 0.6867 0.160 Uiso 1 1 calc R
H16B H -1.1804 -0.1739 0.6293 0.160 Uiso 1 1 calc R
H16C H -1.2133 -0.1001 0.6634 0.160 Uiso 1 1 calc R
C17A C -0.3957(10) 0.0566(4) 0.4876(4) 0.0384(19) Uani 1 1 d .
H17A H -0.3437 0.0424 0.4470 0.046 Uiso 1 1 calc R
H17B H -0.3526 0.1040 0.4985 0.046 Uiso 1 1 calc R
C18A C -0.5847(10) 0.0594(4) 0.4804(4) 0.0390(19) Uani 1 1 d .
H18A H -0.6362 0.0757 0.5204 0.047 Uiso 1 1 calc R
H18B H -0.6146 0.0936 0.4470 0.047 Uiso 1 1 calc R

loop_
_atom_site_aniso_label
_atom_site_aniso_U_11
_atom_site_aniso_U_22
_atom_site_aniso_U_33
_atom_site_aniso_U_23
_atom_site_aniso_U_13
_atom_site_aniso_U_12
Cs1A 0.0260(3) 0.0227(3) 0.0284(3) -0.00590(17) 0.00056(17) 0.00046(15)
Cs2A 0.0209(3) 0.0166(3) 0.0238(3) 0.000 -0.0005(2) 0.000
O1A 0.032(4) 0.032(4) 0.027(4) 0.000 -0.007(3) 0.000
O2A 0.022(3) 0.026(3) 0.031(3) -0.009(2) 0.0004(19) -0.0050(18)
O3A 0.050(4) 0.032(3) 0.046(4) -0.012(3) -0.008(3) 0.000(2)
C1A 0.032(6) 0.025(5) 0.031(6) 0.000 0.001(5) 0.000
C2A 0.021(6) 0.027(6) 0.046(7) 0.000 -0.011(5) 0.000
C3A 0.041(7) 0.043(7) 0.038(7) 0.000 -0.011(5) 0.000
C4A 0.040(7) 0.056(8) 0.036(7) 0.000 -0.003(6) 0.000
C5A 0.044(7) 0.027(6) 0.034(7) 0.000 0.002(5) 0.000
C6A 0.021(5) 0.027(5) 0.034(6) 0.000 -0.003(4) 0.000
C7A 0.090(13) 0.013(9) 0.037(10) -0.002(6) -0.012(9) -0.005(6)
C8A 0.099(16) 0.048(11) 0.042(12) -0.023(9) -0.002(11) 0.025(11)
C9A 0.019(4) 0.033(4) 0.033(4) -0.002(3) 0.007(3) 0.002(3)
C10A 0.041(5) 0.027(4) 0.045(5) -0.007(3) 0.007(4) 0.001(3)
C11A 0.045(5) 0.027(5) 0.070(7) -0.016(4) 0.018(5) -0.002(3)
C12A 0.025(5) 0.050(6) 0.074(7) -0.039(5) 0.004(4) -0.008(4)
C13A 0.035(5) 0.047(5) 0.050(6) -0.025(4) 0.002(4) 0.008(4)
C14A 0.025(4) 0.039(5) 0.042(5) -0.015(4) -0.003(3) 0.005(3)
C15A 0.045(6) 0.068(8) 0.144(13) -0.071(8) 0.004(7) -0.008(5)
C16A 0.106(11) 0.044(7) 0.170(16) -0.001(8) -0.040(10) -0.043(7)
C17A 0.038(5) 0.037(5) 0.040(5) -0.009(4) 0.004(4) -0.002(3)
C18A 0.049(5) 0.035(5) 0.034(5) -0.009(3) -0.009(4) -0.003(4)

loop_
_atom_type_symbol
_atom_type_description
_atom_type_scat_dispersion_real
_atom_type_scat_dispersion_imag
_atom_type_scat_source
C C 0.0181 0.0091 'International Tables Vol C Tables 4.2.6.8 and 6.1.1.4'
H H 0.0000 0.0000 'International Tables Vol C Tables 4.2.6.8 and 6.1.1.4'
O O 0.0492 0.0322 'International Tables Vol C Tables 4.2.6.8 and 6.1.1.4'
Cs Cs -0.7457 7.9052 'International Tables Vol C Tables 4.2.6.8 and 6.1.1.4'

loop_
_geom_angle_atom_site_label_1
_geom_angle_atom_site_label_2
_geom_angle_atom_site_label_3
_geom_angle
_geom_angle_site_symmetry_1
_geom_angle_site_symmetry_3
O1A Cs1A O2A 87.29(16) . .
O1A Cs1A O3A 117.18(17) . .
O2A Cs1A O3A 116.50(13) . .
O1A Cs1A O2A 76.16(16) . 6_657
O2A Cs1A O2A 87.22(7) . 6_657
O3A Cs1A O2A 152.05(13) . 6_657
O1A Cs1A C9A 106.24(18) . .
O2A Cs1A C9A 23.27(15) . .
O3A Cs1A C9A 95.26(17) . .
O2A Cs1A C9A 104.59(15) 6_657 .
O1A Cs1A C1A 23.4(2) . .
O2A Cs1A C1A 90.51(19) . .
O3A Cs1A C1A 95.1(2) . .
O2A Cs1A C1A 99.49(19) 6_657 .
C9A Cs1A C1A 102.5(2) . .
O1A Cs1A C10A 119.03(19) . 6_657
O2A Cs1A C10A 91.96(18) . 6_657
O3A Cs1A C10A 117.17(18) . 6_657
O2A Cs1A C10A 42.97(15) 6_657 6_657
C9A Cs1A C10A 94.2(2) . 6_657
C1A Cs1A C10A 142.1(2) . 6_657
O1A Cs1A C9A 97.25(18) . 6_657
O2A Cs1A C9A 79.81(15) . 6_657
O3A Cs1A C9A 141.45(16) . 6_657
O2A Cs1A C9A 22.69(14) 6_657 6_657
C9A Cs1A C9A 90.85(13) . 6_657
C1A Cs1A C9A 120.6(2) . 6_657
C10A Cs1A C9A 24.28(18) 6_657 6_657
O1A Cs1A C13A 97.4(2) . 1_655
O2A Cs1A C13A 173.04(19) . 1_655
O3A Cs1A C13A 65.92(17) . 1_655
O2A Cs1A C13A 88.87(16) 6_657 1_655
C9A Cs1A C13A 154.95(18) . 1_655
C1A Cs1A C13A 95.8(2) . 1_655
C10A Cs1A C13A 81.3(2) 6_657 1_655
C9A Cs1A C13A 94.41(19) 6_657 1_655
O1A Cs1A C10A 128.24(18) . .
O2A Cs1A C10A 41.22(14) . .
O3A Cs1A C10A 89.75(16) . .
O2A Cs1A C10A 100.72(16) 6_657 .
C9A Cs1A C10A 23.26(17) . .
C1A Cs1A C10A 125.6(2) . .
C10A Cs1A C10A 76.64(14) 6_657 .
C9A Cs1A C10A 81.15(19) 6_657 .
C13A Cs1A C10A 134.39(19) 1_655 .
O1A Cs1A C17A 97.40(18) . .
O2A Cs1A C17A 108.91(15) . .
O3A Cs1A C17A 21.87(15) . .
O2A Cs1A C17A 162.54(15) 6_657 .
C9A Cs1A C17A 92.77(18) . .
C1A Cs1A C17A 74.4(2) . .
C10A Cs1A C17A 139.03(19) 6_657 .
C9A Cs1A C17A 163.28(17) 6_657 .
C13A Cs1A C17A 75.73(19) 1_655 .
C10A Cs1A C17A 95.99(19) . .
O1A Cs1A C2A 40.70(18) . .
O2A Cs1A C2A 74.6(2) . .
O3A Cs1A C2A 88.10(18) . .
O2A Cs1A C2A 113.73(16) 6_657 .
C9A Cs1A C2A 81.9(2) . .
C1A Cs1A C2A 22.4(2) . .
C10A Cs1A C2A 154.7(2) 6_657 .
C9A Cs1A C2A 130.45(19) 6_657 .
C13A Cs1A C2A 112.2(2) 1_655 .
C10A Cs1A C2A 104.3(2) . .
C17A Cs1A C2A 66.25(19) . .
O1A Cs2A O2A 79.06(13) . 6_657
O1A Cs2A O2A 79.06(13) . 4_556
O2A Cs2A O2A 90.29(19) 6_657 4_556
O1A Cs2A O2A 121.92(12) . 7_665
O2A Cs2A O2A 158.22(8) 6_657 7_665
O2A Cs2A O2A 88.45(14) 4_556 7_665
O1A Cs2A O2A 121.92(12) . 1_655
O2A Cs2A O2A 88.45(14) 6_657 1_655
O2A Cs2A O2A 158.22(8) 4_556 1_655
O2A Cs2A O2A 84.76(17) 7_665 1_655
O1A Cs2A O1A 156.7(2) . 6_657
O2A Cs2A O1A 84.57(12) 6_657 6_657
O2A Cs2A O1A 84.57(12) 4_556 6_657
O2A Cs2A O1A 73.66(12) 7_665 6_657
O2A Cs2A O1A 73.66(12) 1_655 6_657
O1A Cs2A C9A 103.57(14) . 7_665
O2A Cs2A C9A 164.81(15) 6_657 7_665
O2A Cs2A C9A 75.73(14) 4_556 7_665
O2A Cs2A C9A 20.10(13) 7_665 7_665
O2A Cs2A C9A 102.29(14) 1_655 7_665
O1A Cs2A C9A 88.16(14) 6_657 7_665
O1A Cs2A C9A 103.57(14) . 1_655
O2A Cs2A C9A 75.73(14) 6_657 1_655
O2A Cs2A C9A 164.81(15) 4_556 1_655
O2A Cs2A C9A 102.29(14) 7_665 1_655
O2A Cs2A C9A 20.10(13) 1_655 1_655
O1A Cs2A C9A 88.16(14) 6_657 1_655
C9A Cs2A C9A 117.4(2) 7_665 1_655
O1A Cs2A C14A 81.82(14) . 1_655
O2A Cs2A C14A 76.97(17) 6_657 1_655
O2A Cs2A C14A 158.73(14) 4_556 1_655
O2A Cs2A C14A 109.68(15) 7_665 1_655
O2A Cs2A C14A 40.21(14) 1_655 1_655
O1A Cs2A C14A 110.63(14) 6_657 1_655
C9A Cs2A C14A 118.14(17) 7_665 1_655
C9A Cs2A C14A 22.55(17) 1_655 1_655
O1A Cs2A C14A 81.82(14) . 7_665
O2A Cs2A C14A 158.73(14) 6_657 7_665
O2A Cs2A C14A 76.97(17) 4_556 7_665
O2A Cs2A C14A 40.21(14) 7_665 7_665
O2A Cs2A C14A 109.68(15) 1_655 7_665
O1A Cs2A C14A 110.63(15) 6_657 7_665
C9A Cs2A C14A 22.55(17) 7_665 7_665
C9A Cs2A C14A 118.14(17) 1_655 7_665
C14A Cs2A C14A 109.4(3) 1_655 7_665
O1A Cs2A Cs1A 125.30(6) . 4_556
O2A Cs2A Cs1A 113.44(10) 6_657 4_556
O2A Cs2A Cs1A 49.49(9) 4_556 4_556
O2A Cs2A Cs1A 51.35(9) 7_665 4_556
O2A Cs2A Cs1A 111.80(8) 1_655 4_556
O1A Cs2A Cs1A 48.088(18) 6_657 4_556
C9A Cs2A Cs1A 52.69(12) 7_665 4_556
C9A Cs2A Cs1A 131.02(12) 1_655 4_556
C14A Cs2A Cs1A 151.58(11) 1_655 4_556
C14A Cs2A Cs1A 70.93(14) 7_665 4_556
O1A Cs2A Cs1A 125.30(6) . 6_657
O2A Cs2A Cs1A 49.49(9) 6_657 6_657
O2A Cs2A Cs1A 113.44(10) 4_556 6_657
O2A Cs2A Cs1A 111.80(8) 7_665 6_657
O2A Cs2A Cs1A 51.35(9) 1_655 6_657
O1A Cs2A Cs1A 48.088(18) 6_657 6_657
C9A Cs2A Cs1A 131.02(12) 7_665 6_657
C9A Cs2A Cs1A 52.69(12) 1_655 6_657
C14A Cs2A Cs1A 70.93(14) 1_655 6_657
C14A Cs2A Cs1A 151.58(11) 7_665 6_657
Cs1A Cs2A Cs1A 95.250(18) 4_556 6_657
C1A O1A Cs2A 143.1(6) . .
C1A O1A Cs1A 92.48(18) . 7_565
Cs2A O1A Cs1A 95.43(13) . 7_565
C1A O1A Cs1A 92.48(18) . .
Cs2A O1A Cs1A 95.43(13) . .
Cs1A O1A Cs1A 154.6(3) 7_565 .
C1A O1A Cs2A 134.0(6) . 6_557
Cs2A O1A Cs2A 82.88(17) . 6_557
Cs1A O1A Cs2A 79.34(14) 7_565 6_557
Cs1A O1A Cs2A 79.34(14) . 6_557
C9A O2A Cs2A 171.6(4) . 6_557
C9A O2A Cs1A 90.8(4) . .
Cs2A O2A Cs1A 82.10(11) 6_557 .
C9A O2A Cs2A 104.6(4) . 1_455
Cs2A O2A Cs2A 83.76(12) 6_557 1_455
Cs1A O2A Cs2A 149.48(18) . 1_455
C9A O2A Cs1A 89.1(4) . 6_557
Cs2A O2A Cs1A 91.96(13) 6_557 6_557
Cs1A O2A Cs1A 129.53(17) . 6_557
Cs2A O2A Cs1A 77.76(10) 1_455 6_557
C18A O3A C17A 108.5(6) 5_456 .
C18A O3A Cs1A 134.6(5) 5_456 .
C17A O3A Cs1A 104.3(4) . .
O1A C1A C6A 122.3(9) . .
O1A C1A C2A 124.7(9) . .
C6A C1A C2A 113.0(10) . .
O1A C1A Cs1A 64.1(2) . 7_565
C6A C1A Cs1A 113.4(2) . 7_565
C2A C1A Cs1A 95.1(3) . 7_565
O1A C1A Cs1A 64.1(2) . .
C6A C1A Cs1A 113.4(2) . .
C2A C1A Cs1A 95.1(3) . .
Cs1A C1A Cs1A 122.9(3) 7_565 .
C3A C2A C1A 125.3(11) . .
C3A C2A Cs1A 127.5(2) . 7_565
C1A C2A Cs1A 62.4(3) . 7_565
C3A C2A Cs1A 127.5(2) . .
C1A C2A Cs1A 62.4(3) . .
Cs1A C2A Cs1A 102.8(3) 7_565 .
C2A C3A C4A 119.9(11) . .
C5A C4A C3A 117.6(11) . .
C5A C4A C7A 119.6(12) . 7_565
C3A C4A C7A 120.7(12) . 7_565
C5A C4A C7A 119.6(12) . .
C3A C4A C7A 120.7(12) . .
C7A C4A C7A 27.9(10) 7_565 .
C4A C5A C6A 121.9(11) . .
C5A C6A C1A 122.3(10) . .
C7A C7A C8A 103.2(13) 7_565 .
C7A C7A C8A 47.6(10) 7_565 7_565
C8A C7A C8A 55.6(19) . 7_565
C7A C7A C4A 76.1(5) 7_565 .
C8A C7A C4A 134.9(19) . .
C8A C7A C4A 109.4(12) 7_565 .
C7A C8A C8A 76.8(13) . 7_565
C7A C8A C7A 29.1(11) . 7_565
C8A C8A C7A 47.6(10) 7_565 7_565
O2A C9A C10A 122.3(7) . .
O2A C9A C14A 122.2(6) . .
C10A C9A C14A 115.5(7) . .
O2A C9A Cs1A 66.0(3) . .
C10A C9A Cs1A 89.6(5) . .
C14A C9A Cs1A 116.7(5) . .
O2A C9A Cs1A 68.2(4) . 6_557
C10A C9A Cs1A 76.4(4) . 6_557
C14A C9A Cs1A 128.7(5) . 6_557
Cs1A C9A Cs1A 112.9(2) . 6_557
O2A C9A Cs2A 55.3(3) . 1_455
C10A C9A Cs2A 141.6(5) . 1_455
C14A C9A Cs2A 79.6(4) . 1_455
Cs1A C9A Cs2A 116.0(2) . 1_455
Cs1A C9A Cs2A 67.55(13) 6_557 1_455
C11A C10A C9A 120.9(8) . .
C11A C10A Cs1A 125.3(5) . 6_557
C9A C10A Cs1A 79.3(4) . 6_557
C11A C10A Cs1A 127.7(5) . .
C9A C10A Cs1A 67.2(4) . .
Cs1A C10A Cs1A 106.9(2) 6_557 .
C12A C11A C10A 121.5(8) . .
C13A C12A C11A 118.1(7) . .
C13A C12A C15A 122.8(10) . .
C11A C12A C15A 118.9(10) . .
C14A C13A C12A 121.6(8) . .
C14A C13A Cs1A 91.7(4) . 1_455
C12A C13A Cs1A 108.1(5) . 1_455
C13A C14A C9A 122.2(8) . .
C13A C14A Cs2A 138.8(5) . 1_455
C9A C14A Cs2A 77.9(4) . 1_455
C13A C14A Cs1A 67.2(4) . 1_455
C9A C14A Cs1A 120.9(5) . 1_455
Cs2A C14A Cs1A 71.72(13) 1_455 1_455
C16A C15A C12A 112.6(10) . .
O3A C17A C18A 110.8(7) . .
O3A C17A Cs1A 53.8(4) . .
C18A C17A Cs1A 102.5(5) . .
O3A C18A C17A 111.2(6) 5_456 .

loop_
_geom_bond_atom_site_label_1
_geom_bond_atom_site_label_2
_geom_bond_distance
_geom_bond_site_symmetry_2
Cs1A O1A 2.9749(17) .
Cs1A O2A 3.015(4) .
Cs1A O3A 3.090(5) .
Cs1A O2A 3.139(5) 6_657
Cs2A O1A 2.962(7) .
Cs2A O2A 2.966(4) 6_657
Cs2A O2A 2.966(4) 4_556
Cs2A O2A 3.120(5) 7_665
Cs2A O2A 3.120(5) 1_655
Cs2A O1A 3.174(7) 6_657
O1A C1A 1.315(12) .
O1A Cs1A 2.9748(16) 7_565
O1A Cs2A 3.174(7) 6_557
O2A C9A 1.304(8) .
O2A Cs2A 2.966(4) 6_557
O2A Cs2A 3.120(5) 1_455
O2A Cs1A 3.139(5) 6_557
O3A C18A 1.424(9) 5_456
O3A C17A 1.426(10) .
C1A C6A 1.418(14) .
C1A C2A 1.424(13) .
C2A C3A 1.354(15) .
C3A C4A 1.404(17) .
C4A C5A 1.382(17) .
C4A C7A 1.57(2) 7_565
C4A C7A 1.57(2) .
C5A C6A 1.389(14) .
C7A C7A 0.76(3) 7_565
C7A C8A 1.15(2) .
C7A C8A 1.51(2) 7_565
C8A C8A 1.28(4) 7_565
C8A C7A 1.51(2) 7_565
C9A C10A 1.415(10) .
C9A C14A 1.440(11) .
C10A C11A 1.411(11) .
C11A C12A 1.390(14) .
C12A C13A 1.386(13) .
C12A C15A 1.541(11) .
C13A C14A 1.369(10) .
C15A C16A 1.517(17) .
C17A C18A 1.500(11) .
C18A O3A 1.424(9) 5_456
